data_7130109
loop_
_publ_author_name
'Puerta Lombardi, Braulio M.'
'Pezoulas, Ethan R.'
'Suvinen, Roope A.'
'Harrison, Alexander'
'Dubrawski, Zachary S.'
'Gelfand, Benjamin S.'
'Tuononen, Heikki M.'
'Roesler, Roland'

_publ_section_title
;
 Bis[cyclic (alkyl)(amino)carbene] isomers: Stable trans-bis(CAAC) versus
 facile olefin formation for cis-bis(CAAC)
;
_journal_name_full 'Chemical Communications'
_journal_paper_doi 10.1039/D2CC01476A
_journal_year 2022
_chemical_formula_moiety 'C32 H46 N2'
_chemical_formula_sum 'C32 H46 N2'
_chemical_formula_weight 458.71
_space_group_crystal_system orthorhombic
_space_group_IT_number 61
_space_group_name_Hall '-P 2ac 2ab'
_space_group_name_H-M_alt 'P b c a'
_atom_sites_solution_hydrogens geom
_atom_sites_solution_primary dual
_audit_creation_date 2021-07-22
_audit_creation_method
;
Olex2 1.3
(compiled 2020.11.12 svn.r5f609507 for OlexSys, GUI svn.r6272)
;
_audit_update_record
;
2021-12-27 deposited with the CCDC.	2022-04-27 downloaded from the CCDC.
;
_cell_angle_alpha 90
_cell_angle_beta 90
_cell_angle_gamma 90
_cell_formula_units_Z 4
_cell_length_a 7.8016(2)
_cell_length_b 17.7157(4)
_cell_length_c 20.7203(4)
_cell_measurement_reflns_used 9978
_cell_measurement_temperature 173.15
_cell_measurement_theta_max 68.297
_cell_measurement_theta_min 4.268
_cell_volume 2863.77(11)
_computing_cell_refinement 'SAINT V8.40A (Bruker, 2019)'
_computing_data_reduction 'SAINT V8.40A (Bruker, 2019)'
_computing_molecular_graphics 'Olex2 1.3 (Dolomanov et al., 2009)'
_computing_publication_material 'Olex2 1.3 (Dolomanov et al., 2009)'
_computing_structure_refinement 'SHELXL 2018/3 (Sheldrick, 2015)'
_computing_structure_solution 'SHELXT 2018/2 (Sheldrick, 2018)'
_diffrn_ambient_temperature 173.15
_diffrn_measured_fraction_theta_full 1.000
_diffrn_measured_fraction_theta_max 0.999
_diffrn_measurement_device_type 'Bruker APEX-II CCD'
_diffrn_measurement_method '\f and \w scans'
_diffrn_radiation_type CuK\a
_diffrn_radiation_wavelength 1.54178
_diffrn_reflns_av_R_equivalents 0.0313
_diffrn_reflns_av_unetI/netI 0.0217
_diffrn_reflns_Laue_measured_fraction_full 1.000
_diffrn_reflns_Laue_measured_fraction_max 0.999
_diffrn_reflns_limit_h_max 9
_diffrn_reflns_limit_h_min -9
_diffrn_reflns_limit_k_max 20
_diffrn_reflns_limit_k_min -21
_diffrn_reflns_limit_l_max 24
_diffrn_reflns_limit_l_min -24
_diffrn_reflns_number 18261
_diffrn_reflns_point_group_measured_fraction_full 1.000
_diffrn_reflns_point_group_measured_fraction_max 0.999
_diffrn_reflns_theta_full 67.679
_diffrn_reflns_theta_max 68.383
_diffrn_reflns_theta_min 4.267
_diffrn_source_current 0.64
_diffrn_source_power 0.0285952
_diffrn_source_voltage 44.68
_diffrn_standards_number 0
_exptl_absorpt_coefficient_mu 0.454
_exptl_absorpt_correction_T_max 0.7531
_exptl_absorpt_correction_T_min 0.7124
_exptl_absorpt_correction_type multi-scan
_exptl_absorpt_process_details
;
SADABS-2016/2 (Bruker,2016/2) was used for absorption correction.
wR2(int) was 0.0623 before and 0.0429 after correction.
The Ratio of minimum to maximum transmission is 0.9460.
The \l/2 correction factor is Not present.
;
_exptl_crystal_colour 'clear yellow'
_exptl_crystal_colour_lustre clear
_exptl_crystal_colour_primary yellow
_exptl_crystal_density_diffrn 1.064
_exptl_crystal_description block
_exptl_crystal_F_000 1008
_exptl_crystal_size_max 0.307
_exptl_crystal_size_mid 0.168
_exptl_crystal_size_min 0.118
_refine_diff_density_max 0.279
_refine_diff_density_min -0.220
_refine_diff_density_rms 0.041
_refine_ls_extinction_method none
_refine_ls_goodness_of_fit_ref 1.065
_refine_ls_hydrogen_treatment constr
_refine_ls_matrix_type full
_refine_ls_number_parameters 169
_refine_ls_number_reflns 2631
_refine_ls_number_restraints 7
_refine_ls_restrained_S_all 1.064
_refine_ls_R_factor_all 0.0597
_refine_ls_R_factor_gt 0.0544
_refine_ls_shift/su_max 0.000
_refine_ls_shift/su_mean 0.000
_refine_ls_structure_factor_coef Fsqd
_refine_ls_weighting_details 'w=1/[\s^2^(Fo^2^)+(0.0948P)^2^+0.8896P] where P=(Fo^2^+2Fc^2^)/3'
_refine_ls_weighting_scheme calc
_refine_ls_wR_factor_gt 0.1606
_refine_ls_wR_factor_ref 0.1683
_reflns_Friedel_coverage 0.000
_reflns_number_gt 2316
_reflns_number_total 2631
_reflns_threshold_expression 'I > 2\s(I)'
_cod_data_source_file d2cc01476a2.cif
_cod_data_source_block 20201023bp
_cod_database_code 7130109
_shelx_shelxl_version_number 2018/3
_shelx_space_group_comment
;
The symmetry employed for this shelxl refinement is uniquely defined
by the following loop, which should always be used as a source of
symmetry information in preference to the above space-group names.
They are only intended as comments.
;
_shelx_estimated_absorpt_t_max 0.948
_shelx_estimated_absorpt_t_min 0.873
_olex2_refinement_description
;
1. Fixed Uiso
 At 1.2 times of:
  All C(H) groups, All C(H,H) groups
 At 1.5 times of:
  All C(H,H,H) groups
2. Restrained distances
 C13-C12 \\sim C13A-C12
 with sigma of 0.02
3. Uiso/Uaniso restraints and constraints
C13 \\sim C13A: within 2A with sigma of 0.04 and sigma for terminal atoms of
0.08 within 2A
4. Others
 Sof(H12A)=Sof(C13A)=Sof(H13D)=Sof(H13E)=Sof(H13F)=1-FVAR(1)
 Sof(H12)=Sof(C13)=Sof(H13A)=Sof(H13B)=Sof(H13C)=FVAR(1)
5.a Ternary CH refined with riding coordinates:
 C2(H2), C15(H15), C12(H12), C12(H12A)
5.b Secondary CH2 refined with riding coordinates:
 C3(H3A,H3B), C4(H4A,H4B)
5.c Aromatic/amide H refined with riding coordinates:
 C1(H1), C7(H7), C9(H9), C8(H8)
5.d Idealised Me refined as rotating group:
 C14(H14A,H14B,H14C), C16(H16A,H16B,H16C), C11(H11A,H11B,H11C), C13(H13A,H13B,
 H13C), C13A(H13D,H13E,H13F)
;
_olex2_submission_special_instructions 'No special instructions were received'

loop_
_space_group_symop_operation_xyz
'x, y, z'
'-x+1/2, -y, z+1/2'
'-x, y+1/2, -z+1/2'
'x+1/2, -y+1/2, -z'
'-x, -y, -z'
'x-1/2, y, -z-1/2'
'x, -y-1/2, z-1/2'
'-x-1/2, y-1/2, z'

loop_
_atom_site_label
_atom_site_type_symbol
_atom_site_fract_x
_atom_site_fract_y
_atom_site_fract_z
_atom_site_U_iso_or_equiv
_atom_site_adp_type
_atom_site_occupancy
_atom_site_site_symmetry_order
_atom_site_calc_flag
_atom_site_refinement_flags_posn
_atom_site_refinement_flags_adp
_atom_site_refinement_flags_occupancy
_atom_site_disorder_assembly
_atom_site_disorder_group
N1 N 0.62269(17) 0.52705(8) 0.59308(6) 0.0445(4) Uani 1 1 d . . . . .
C5 C 0.49288(19) 0.55723(9) 0.63409(7) 0.0412(4) Uani 1 1 d . . . . .
C10 C 0.3987(2) 0.50597(9) 0.67225(7) 0.0431(4) Uani 1 1 d . . . . .
C2 C 0.9174(2) 0.50554(9) 0.56366(8) 0.0456(4) Uani 1 1 d . . . . .
H2 H 1.002970 0.477661 0.590537 0.055 Uiso 1 1 calc R U . . .
C6 C 0.4521(2) 0.63410(10) 0.63175(7) 0.0463(4) Uani 1 1 d . . . . .
C15 C 0.4460(2) 0.42280(10) 0.67170(8) 0.0485(4) Uani 1 1 d . . . . .
H15 H 0.574031 0.419890 0.670751 0.058 Uiso 1 1 calc R U . . .
C1 C 0.7766(2) 0.53335(10) 0.60739(7) 0.0474(4) Uani 1 1 d . . . . .
H1 H 0.806554 0.556460 0.647196 0.057 Uiso 1 1 calc R U . . .
C7 C 0.3145(2) 0.65931(11) 0.66934(8) 0.0538(5) Uani 1 1 d . . . . .
H7 H 0.284695 0.711299 0.668721 0.065 Uiso 1 1 calc R U . . .
C9 C 0.2633(2) 0.53417(11) 0.70850(8) 0.0512(4) Uani 1 1 d . . . . .
H9 H 0.198246 0.500718 0.734642 0.061 Uiso 1 1 calc R U . . .
C8 C 0.2214(2) 0.61026(11) 0.70726(8) 0.0563(5) Uani 1 1 d . . . . .
H8 H 0.128579 0.628526 0.732512 0.068 Uiso 1 1 calc R U . . .
C3 C 0.8504(2) 0.45194(10) 0.51186(9) 0.0516(4) Uani 1 1 d . . . . .
H3A H 0.799096 0.407008 0.532712 0.062 Uiso 1 1 calc R U . . .
H3B H 0.759574 0.477500 0.486632 0.062 Uiso 1 1 calc R U . . .
C12 C 0.5515(2) 0.68856(10) 0.58898(9) 0.0541(5) Uani 1 1 d D . . . .
H12 H 0.638296 0.659309 0.563770 0.065 Uiso 0.67(4) 1 calc R U P A 1
H12A H 0.615924 0.653572 0.559896 0.065 Uiso 0.33(4) 1 calc R U P A 2
C4 C 0.9936(2) 0.42703(10) 0.46659(9) 0.0527(5) Uani 1 1 d . . . . .
H4A H 1.078335 0.396757 0.490994 0.063 Uiso 1 1 calc R U . . .
H4B H 0.945281 0.394695 0.432136 0.063 Uiso 1 1 calc R U . . .
C14 C 0.3806(3) 0.38486(11) 0.60976(10) 0.0635(5) Uani 1 1 d . . . . .
H14A H 0.255000 0.385200 0.609553 0.095 Uiso 1 1 calc R U . . .
H14B H 0.421773 0.332630 0.608118 0.095 Uiso 1 1 calc R U . . .
H14C H 0.423314 0.412537 0.572099 0.095 Uiso 1 1 calc R U . . .
C16 C 0.3868(3) 0.37928(12) 0.73098(11) 0.0688(6) Uani 1 1 d . . . . .
H16A H 0.424056 0.405807 0.770037 0.103 Uiso 1 1 calc R U . . .
H16B H 0.436678 0.328516 0.730343 0.103 Uiso 1 1 calc R U . . .
H16C H 0.261465 0.375488 0.730723 0.103 Uiso 1 1 calc R U . . .
C11 C 0.4357(3) 0.72978(14) 0.54226(11) 0.0806(7) Uani 1 1 d . . . . .
H11A H 0.365285 0.693141 0.518737 0.121 Uiso 1 1 calc R U . . .
H11B H 0.505567 0.758517 0.511596 0.121 Uiso 1 1 calc R U . . .
H11C H 0.361062 0.764396 0.566183 0.121 Uiso 1 1 calc R U . . .
C13 C 0.645(2) 0.7495(9) 0.6286(4) 0.098(3) Uani 0.67(4) 1 d D U P A 1
H13A H 0.560577 0.781590 0.650279 0.147 Uiso 0.67(4) 1 calc R U P A 1
H13B H 0.715613 0.780372 0.599717 0.147 Uiso 0.67(4) 1 calc R U P A 1
H13C H 0.718348 0.725202 0.660865 0.147 Uiso 0.67(4) 1 calc R U P A 1
C13A C 0.694(2) 0.7245(14) 0.6282(8) 0.093(5) Uani 0.33(4) 1 d D U P A 2
H13D H 0.645633 0.748127 0.666840 0.139 Uiso 0.33(4) 1 calc R U P A 2
H13E H 0.751892 0.762986 0.602008 0.139 Uiso 0.33(4) 1 calc R U P A 2
H13F H 0.777012 0.685733 0.640907 0.139 Uiso 0.33(4) 1 calc R U P A 2

loop_
_atom_site_aniso_label
_atom_site_aniso_U_11
_atom_site_aniso_U_22
_atom_site_aniso_U_33
_atom_site_aniso_U_23
_atom_site_aniso_U_13
_atom_site_aniso_U_12
N1 0.0419(7) 0.0465(7) 0.0451(7) -0.0008(6) 0.0059(6) 0.0019(6)
C5 0.0387(8) 0.0497(9) 0.0350(7) -0.0040(6) 0.0004(6) 0.0011(6)
C10 0.0390(8) 0.0523(9) 0.0380(8) -0.0013(6) -0.0010(6) -0.0014(7)
C2 0.0437(8) 0.0544(9) 0.0386(8) 0.0018(7) 0.0005(6) 0.0067(7)
C6 0.0481(9) 0.0496(9) 0.0410(8) -0.0033(7) 0.0009(7) 0.0031(7)
C15 0.0408(8) 0.0514(9) 0.0535(10) 0.0051(7) 0.0007(7) -0.0015(7)
C1 0.0483(9) 0.0580(10) 0.0359(8) -0.0016(7) 0.0017(7) 0.0012(7)
C7 0.0583(10) 0.0546(10) 0.0485(9) -0.0059(7) 0.0030(8) 0.0111(8)
C9 0.0458(9) 0.0661(11) 0.0418(8) 0.0016(7) 0.0079(7) -0.0011(8)
C8 0.0527(10) 0.0712(12) 0.0448(9) -0.0065(8) 0.0109(8) 0.0107(9)
C3 0.0472(9) 0.0513(9) 0.0562(10) -0.0046(7) 0.0098(8) -0.0038(7)
C12 0.0622(11) 0.0468(9) 0.0534(10) 0.0000(8) 0.0097(8) 0.0028(8)
C4 0.0506(9) 0.0507(9) 0.0567(10) -0.0094(8) 0.0094(8) -0.0022(7)
C14 0.0614(11) 0.0521(10) 0.0770(13) -0.0096(9) -0.0125(10) 0.0001(8)
C16 0.0654(12) 0.0645(12) 0.0764(14) 0.0182(10) 0.0109(10) -0.0027(9)
C11 0.0944(17) 0.0750(14) 0.0722(14) 0.0205(11) 0.0129(13) 0.0120(12)
C13 0.135(6) 0.085(5) 0.073(4) 0.013(3) -0.024(4) -0.058(5)
C13A 0.134(11) 0.066(8) 0.078(7) -0.008(6) 0.046(9) -0.036(7)

loop_
_atom_type_symbol
_atom_type_description
_atom_type_scat_dispersion_real
_atom_type_scat_dispersion_imag
_atom_type_scat_source
C C 0.0181 0.0091 'International Tables Vol C Tables 4.2.6.8 and 6.1.1.4'
H H 0.0000 0.0000 'International Tables Vol C Tables 4.2.6.8 and 6.1.1.4'
N N 0.0311 0.0180 'International Tables Vol C Tables 4.2.6.8 and 6.1.1.4'

loop_
_exptl_crystal_face_index_h
_exptl_crystal_face_index_k
_exptl_crystal_face_index_l
_exptl_crystal_face_perp_dist
0.00 -1.00 -1.00 0.0780
0.00 1.00 1.00 0.0840
1.00 0.00 0.00 0.0220
-1.00 0.00 0.00 0.0590
0.00 0.00 1.00 0.0930
0.00 0.00 -1.00 0.1120
1.00 1.00 1.00 0.0540
1.00 1.00 -1.00 0.0740
-1.00 -2.00 2.00 0.0980
0.00 -1.00 -2.00 0.0870
0.00 2.00 1.00 0.1040
0.00 1.00 -1.00 0.1530
-1.00 1.00 1.00 0.0710
1.00 -1.00 -1.00 0.0430
1.00 0.00 -2.00 0.0770
-1.00 2.00 -1.00 0.1280
0.00 -1.00 1.00 0.1030

loop_
_geom_angle_atom_site_label_1
_geom_angle_atom_site_label_2
_geom_angle_atom_site_label_3
_geom_angle
_geom_angle_site_symmetry_1
_geom_angle_site_symmetry_3
_geom_angle_publ_flag
C1 N1 C5 120.71(14) . . ?
C10 C5 N1 117.55(14) . . ?
C6 C5 N1 120.37(14) . . ?
C6 C5 C10 121.85(14) . . ?
C5 C10 C15 119.58(14) . . ?
C9 C10 C5 117.87(16) . . ?
C9 C10 C15 122.54(15) . . ?
C1 C2 H2 108.3 . . ?
C1 C2 C3 112.14(14) . . ?
C1 C2 C4 108.94(14) . 5_766 ?
C3 C2 H2 108.3 . . ?
C4 C2 H2 108.3 5_766 . ?
C4 C2 C3 110.88(14) 5_766 . ?
C5 C6 C7 117.75(15) . . ?
C5 C6 C12 121.42(14) . . ?
C7 C6 C12 120.82(15) . . ?
C10 C15 H15 107.0 . . ?
C10 C15 C14 110.49(14) . . ?
C10 C15 C16 114.29(15) . . ?
C14 C15 H15 107.0 . . ?
C16 C15 H15 107.0 . . ?
C16 C15 C14 110.58(16) . . ?
N1 C1 C2 122.13(15) . . ?
N1 C1 H1 118.9 . . ?
C2 C1 H1 118.9 . . ?
C6 C7 H7 119.3 . . ?
C8 C7 C6 121.35(17) . . ?
C8 C7 H7 119.3 . . ?
C10 C9 H9 119.4 . . ?
C8 C9 C10 121.26(16) . . ?
C8 C9 H9 119.4 . . ?
C7 C8 C9 119.91(16) . . ?
C7 C8 H8 120.0 . . ?
C9 C8 H8 120.0 . . ?
C2 C3 H3A 109.4 . . ?
C2 C3 H3B 109.4 . . ?
H3A C3 H3B 108.0 . . ?
C4 C3 C2 111.21(14) . . ?
C4 C3 H3A 109.4 . . ?
C4 C3 H3B 109.4 . . ?
C6 C12 H12 108.7 . . ?
C6 C12 H12A 102.4 . . ?
C6 C12 C13 112.1(4) . . ?
C11 C12 C6 111.98(16) . . ?
C11 C12 H12 108.7 . . ?
C11 C12 H12A 102.4 . . ?
C11 C12 C13 106.6(7) . . ?
C11 C12 C13A 125.3(11) . . ?
C13 C12 H12 108.7 . . ?
C13A C12 C6 109.2(8) . . ?
C13A C12 H12A 102.4 . . ?
C2 C4 C3 111.21(14) 5_766 . ?
C2 C4 H4A 109.4 5_766 . ?
C2 C4 H4B 109.4 5_766 . ?
C3 C4 H4A 109.4 . . ?
C3 C4 H4B 109.4 . . ?
H4A C4 H4B 108.0 . . ?
C15 C14 H14A 109.5 . . ?
C15 C14 H14B 109.5 . . ?
C15 C14 H14C 109.5 . . ?
H14A C14 H14B 109.5 . . ?
H14A C14 H14C 109.5 . . ?
H14B C14 H14C 109.5 . . ?
C15 C16 H16A 109.5 . . ?
C15 C16 H16B 109.5 . . ?
C15 C16 H16C 109.5 . . ?
H16A C16 H16B 109.5 . . ?
H16A C16 H16C 109.5 . . ?
H16B C16 H16C 109.5 . . ?
C12 C11 H11A 109.5 . . ?
C12 C11 H11B 109.5 . . ?
C12 C11 H11C 109.5 . . ?
H11A C11 H11B 109.5 . . ?
H11A C11 H11C 109.5 . . ?
H11B C11 H11C 109.5 . . ?
C12 C13 H13A 109.5 . . ?
C12 C13 H13B 109.5 . . ?
C12 C13 H13C 109.5 . . ?
H13A C13 H13B 109.5 . . ?
H13A C13 H13C 109.5 . . ?
H13B C13 H13C 109.5 . . ?
C12 C13A H13D 109.5 . . ?
C12 C13A H13E 109.5 . . ?
C12 C13A H13F 109.5 . . ?
H13D C13A H13E 109.5 . . ?
H13D C13A H13F 109.5 . . ?
H13E C13A H13F 109.5 . . ?

loop_
_geom_bond_atom_site_label_1
_geom_bond_atom_site_label_2
_geom_bond_distance
_geom_bond_site_symmetry_2
_geom_bond_publ_flag
N1 C5 1.4261(19) . ?
N1 C1 1.242(2) . ?
C5 C10 1.410(2) . ?
C5 C6 1.399(2) . ?
C10 C15 1.519(2) . ?
C10 C9 1.389(2) . ?
C2 H2 1.0000 . ?
C2 C1 1.507(2) . ?
C2 C3 1.525(2) . ?
C2 C4 1.517(2) 5_766 ?
C6 C7 1.400(2) . ?
C6 C12 1.522(2) . ?
C15 H15 1.0000 . ?
C15 C14 1.536(3) . ?
C15 C16 1.522(2) . ?
C1 H1 0.9500 . ?
C7 H7 0.9500 . ?
C7 C8 1.379(3) . ?
C9 H9 0.9500 . ?
C9 C8 1.387(3) . ?
C8 H8 0.9500 . ?
C3 H3A 0.9900 . ?
C3 H3B 0.9900 . ?
C3 C4 1.524(2) . ?
C12 H12 1.0000 . ?
C12 H12A 1.0000 . ?
C12 C11 1.512(3) . ?
C12 C13 1.539(7) . ?
C12 C13A 1.518(13) . ?
C4 H4A 0.9900 . ?
C4 H4B 0.9900 . ?
C14 H14A 0.9800 . ?
C14 H14B 0.9800 . ?
C14 H14C 0.9800 . ?
C16 H16A 0.9800 . ?
C16 H16B 0.9800 . ?
C16 H16C 0.9800 . ?
C11 H11A 0.9800 . ?
C11 H11B 0.9800 . ?
C11 H11C 0.9800 . ?
C13 H13A 0.9800 . ?
C13 H13B 0.9800 . ?
C13 H13C 0.9800 . ?
C13A H13D 0.9800 . ?
C13A H13E 0.9800 . ?
C13A H13F 0.9800 . ?

loop_
_geom_torsion_atom_site_label_1
_geom_torsion_atom_site_label_2
_geom_torsion_atom_site_label_3
_geom_torsion_atom_site_label_4
_geom_torsion
_geom_torsion_site_symmetry_1
_geom_torsion_site_symmetry_2
_geom_torsion_site_symmetry_3
_geom_torsion_site_symmetry_4
_geom_torsion_publ_flag
N1 C5 C10 C15 4.0(2) . . . . ?
N1 C5 C10 C9 -175.08(14) . . . . ?
N1 C5 C6 C7 175.01(14) . . . . ?
N1 C5 C6 C12 -4.0(2) . . . . ?
C5 N1 C1 C2 -176.95(15) . . . . ?
C5 C10 C15 C14 -76.78(19) . . . . ?
C5 C10 C15 C16 157.74(16) . . . . ?
C5 C10 C9 C8 0.1(2) . . . . ?
C5 C6 C7 C8 -0.3(3) . . . . ?
C5 C6 C12 C11 123.17(18) . . . . ?
C5 C6 C12 C13 -117.1(9) . . . . ?
C5 C6 C12 C13A -93.7(11) . . . . ?
C10 C5 C6 C7 0.7(2) . . . . ?
C10 C5 C6 C12 -178.30(15) . . . . ?
C10 C9 C8 C7 0.2(3) . . . . ?
C2 C3 C4 C2 -55.9(2) . . . 5_766 ?
C6 C5 C10 C15 178.53(15) . . . . ?
C6 C5 C10 C9 -0.6(2) . . . . ?
C6 C7 C8 C9 -0.1(3) . . . . ?
C15 C10 C9 C8 -178.96(16) . . . . ?
C1 N1 C5 C10 -104.54(19) . . . . ?
C1 N1 C5 C6 80.9(2) . . . . ?
C1 C2 C3 C4 177.72(14) . . . . ?
C7 C6 C12 C11 -55.8(2) . . . . ?
C7 C6 C12 C13 64.0(9) . . . . ?
C7 C6 C12 C13A 87.3(11) . . . . ?
C9 C10 C15 C14 102.29(19) . . . . ?
C9 C10 C15 C16 -23.2(2) . . . . ?
C3 C2 C1 N1 -15.5(2) . . . . ?
C12 C6 C7 C8 178.68(17) . . . . ?
C4 C2 C1 N1 107.59(19) 5_766 . . . ?
C4 C2 C3 C4 55.7(2) 5_766 . . . ?
